data_2233134
loop_
_publ_author_name
'Cha, Joo Hwan'
'Kim, Young Hee'
'Lee, Jae Kyun'
'Cho, Yong Seo'

_publ_section_title
;
 (<i>E</i>)-2,2'-[3-(2-Nitrophenyl)prop-2-ene-1,1-diyl]bis(3-hydroxycyclohex-2-en-1-one)
;
_journal_coeditor_code FF2047
_journal_issue 1
_journal_name_full 'Acta Crystallographica Section E'
_journal_page_first o245
_journal_paper_doi 10.1107/S1600536811054730
_journal_volume 68
_journal_year 2012
_chemical_formula_iupac 'C21 H21 N O6'
_chemical_formula_moiety 'C21 H21 N O6'
_chemical_formula_sum 'C21 H21 N O6'
_chemical_formula_weight 383.40
_chemical_name_systematic
;
(<i>E</i>)-2,2'-[3-(2-Nitrophenyl)prop-2-ene-1,1-diyl]bis(3-hydroxycyclohex-2-
en-1-one)
;
_space_group_IT_number 14
_symmetry_cell_setting monoclinic
_symmetry_space_group_name_Hall '-P 2yn'
_symmetry_space_group_name_H-M 'P 1 21/n 1'
_atom_sites_solution_hydrogens geom
_atom_sites_solution_primary direct
_atom_sites_solution_secondary difmap
_cell_angle_alpha 90.0000
_cell_angle_beta 90.829(3)
_cell_angle_gamma 90.0000
_cell_formula_units_Z 4
_cell_length_a 8.0785(7)
_cell_length_b 8.7261(6)
_cell_length_c 26.2616(17)
_cell_measurement_reflns_used 11386
_cell_measurement_temperature 296
_cell_measurement_theta_max 27.47
_cell_measurement_theta_min 3.11
_cell_volume 1851.1(2)
_computing_cell_refinement 'RAPID-AUTO (Rigaku, 2006)'
_computing_data_collection 'RAPID-AUTO (Rigaku, 2006)'
_computing_data_reduction 'RAPID-AUTO (Rigaku, 2006)'
_computing_molecular_graphics 'CrystalStructure (Rigaku, 2010)'
_computing_publication_material 'CrystalStructure (Rigaku, 2010)'
_computing_structure_refinement 'SHELXL97 (Sheldrick, 2008)'
_computing_structure_solution 'SHELXS97 (Sheldrick, 2008)'
_diffrn_ambient_temperature 296
_diffrn_detector_area_resol_mean 10.000
_diffrn_measured_fraction_theta_full 0.998
_diffrn_measured_fraction_theta_max 0.998
_diffrn_measurement_device_type 'Rigaku R-AXIS RAPID'
_diffrn_measurement_method \w
_diffrn_radiation_type 'Mo K\a'
_diffrn_radiation_wavelength 0.71075
_diffrn_reflns_av_R_equivalents 0.0279
_diffrn_reflns_limit_h_max 9
_diffrn_reflns_limit_h_min -9
_diffrn_reflns_limit_k_max 9
_diffrn_reflns_limit_k_min -10
_diffrn_reflns_limit_l_max 31
_diffrn_reflns_limit_l_min -31
_diffrn_reflns_number 14705
_diffrn_reflns_theta_full 25.35
_diffrn_reflns_theta_max 25.35
_diffrn_standards_number 0
_exptl_absorpt_coefficient_mu 0.101
_exptl_absorpt_correction_T_max 0.990
_exptl_absorpt_correction_T_min 0.739
_exptl_absorpt_correction_type multi-scan
_exptl_absorpt_process_details '(ABSCOR; Rigaku, 1995)'
_exptl_crystal_colour colourless
_exptl_crystal_density_diffrn 1.376
_exptl_crystal_density_method 'not measured'
_exptl_crystal_description block
_exptl_crystal_F_000 808.00
_exptl_crystal_size_max 0.300
_exptl_crystal_size_mid 0.200
_exptl_crystal_size_min 0.100
_refine_diff_density_max 0.310
_refine_diff_density_min -0.240
_refine_ls_extinction_method none
_refine_ls_goodness_of_fit_ref 1.140
_refine_ls_hydrogen_treatment mixed
_refine_ls_number_parameters 263
_refine_ls_number_reflns 3387
_refine_ls_number_restraints 0
_refine_ls_R_factor_gt 0.0452
_refine_ls_shift/su_max 0.026
_refine_ls_structure_factor_coef Fsqd
_refine_ls_weighting_details 'w = 1/[\s^2^(Fo^2^)+(0.0927P)^2^+0.0000P] where P=(Fo^2^+2Fc^2^)/3'
_refine_ls_weighting_scheme calc
_refine_ls_wR_factor_ref 0.1560
_reflns_number_gt 2335
_reflns_number_total 3387
_reflns_threshold_expression F^2^>2\s(F^2^)
_cod_data_source_file ff2047.cif
_cod_data_source_block I
_cod_original_cell_volume 1851.1(3)
_cod_original_sg_symbol_H-M 'P 21/n'
_cod_database_code 2233134
_cod_database_fobs_code 2233134

loop_
_symmetry_equiv_pos_site_id
_symmetry_equiv_pos_as_xyz
1 +X,+Y,+Z
2 1/2-X,1/2+Y,1/2-Z
3 -X,-Y,-Z
4 1/2+X,1/2-Y,1/2+Z

loop_
_atom_site_type_symbol
_atom_site_label
_atom_site_fract_x
_atom_site_fract_y
_atom_site_fract_z
_atom_site_U_iso_or_equiv
_atom_site_adp_type
_atom_site_calc_flag
_atom_site_refinement_flags
_atom_site_occupancy
_atom_site_symmetry_multiplicity
O O1 0.45785(19) 0.22041(16) 0.07963(5) 0.0513(4) Uani d . 1.0 4
O O2 0.3744(3) 0.49657(15) 0.22975(5) 0.0564(5) Uani d . 1.0 4
O O3 0.4192(2) 0.24905(17) 0.28520(5) 0.0529(5) Uani d . 1.0 4
O O4 0.5653(3) -0.00381(17) 0.13489(6) 0.0624(5) Uani d . 1.0 4
O O5 -0.1568(3) 0.3544(2) 0.09158(9) 0.0951(8) Uani d . 1.0 4
O O6 -0.1984(3) 0.3325(3) 0.01141(8) 0.0992(8) Uani d . 1.0 4
N N28 -0.1634(3) 0.2779(3) 0.05255(8) 0.0639(6) Uani d . 1.0 4
C C7 0.4594(3) 0.1130(2) 0.20880(7) 0.0379(5) Uani d . 1.0 4
C C8 0.5667(3) 0.0171(2) 0.18386(8) 0.0453(5) Uani d . 1.0 4
C C9 0.6980(3) -0.0716(3) 0.21168(10) 0.0634(7) Uani d . 1.0 4
C C10 0.6446(4) -0.1116(3) 0.26478(10) 0.0688(8) Uani d . 1.0 4
C C11 0.5914(4) 0.0305(3) 0.29310(9) 0.0646(8) Uani d . 1.0 4
C C12 0.4847(3) 0.1371(3) 0.26209(8) 0.0446(5) Uani d . 1.0 4
C C13 0.3883(3) 0.4839(3) 0.18035(8) 0.0425(5) Uani d . 1.0 4
C C14 0.4224(4) 0.6324(3) 0.15382(8) 0.0550(6) Uani d . 1.0 4
C C15 0.3716(4) 0.6286(3) 0.09916(9) 0.0633(7) Uani d . 1.0 4
C C16 0.4457(4) 0.4907(3) 0.07317(9) 0.0582(7) Uani d . 1.0 4
C C17 0.4256(3) 0.3441(3) 0.10290(8) 0.0430(5) Uani d . 1.0 4
C C18 0.3761(3) 0.3469(2) 0.15437(7) 0.0361(5) Uani d . 1.0 4
C C19 0.3217(3) 0.2019(2) 0.18202(7) 0.0356(5) Uani d . 1.0 4
C C20 0.2077(3) 0.0996(3) 0.15054(8) 0.0429(5) Uani d . 1.0 4
C C21 0.0903(3) 0.1434(3) 0.12109(10) 0.0617(7) Uani d . 1.0 4
C C22 -0.0262(3) 0.0497(3) 0.09109(7) 0.0446(5) Uani d . 1.0 4
C C23 -0.0204(3) -0.1105(3) 0.09304(8) 0.0524(6) Uani d . 1.0 4
C C24 -0.1205(4) -0.2002(3) 0.06219(9) 0.0623(7) Uani d . 1.0 4
C C25 -0.2285(4) -0.1343(3) 0.02791(9) 0.0644(7) Uani d . 1.0 4
C C26 -0.2383(3) 0.0213(3) 0.02454(8) 0.0585(7) Uani d . 1.0 4
C C27 -0.1403(3) 0.1105(3) 0.05629(7) 0.0460(5) Uani d . 1.0 4
H H2 0.3781 0.4112 0.2428 0.0677 Uiso calc R 1.0 4
H H4 0.5166 0.0675 0.1209 0.0748 Uiso calc R 1.0 4
H H9A 0.7988 -0.0112 0.2135 0.0760 Uiso calc R 1.0 4
H H9B 0.7217 -0.1649 0.1931 0.0760 Uiso calc R 1.0 4
H H10A 0.5532 -0.1837 0.2630 0.0825 Uiso calc R 1.0 4
H H10B 0.7356 -0.1603 0.2831 0.0825 Uiso calc R 1.0 4
H H11A 0.5312 -0.0003 0.3231 0.0775 Uiso calc R 1.0 4
H H11B 0.6895 0.0856 0.3045 0.0775 Uiso calc R 1.0 4
H H14A 0.3632 0.7142 0.1708 0.0660 Uiso calc R 1.0 4
H H14B 0.5398 0.6548 0.1564 0.0660 Uiso calc R 1.0 4
H H15A 0.4083 0.7215 0.0825 0.0759 Uiso calc R 1.0 4
H H15B 0.2518 0.6241 0.0964 0.0759 Uiso calc R 1.0 4
H H16A 0.3936 0.4785 0.0399 0.0699 Uiso calc R 1.0 4
H H16B 0.5627 0.5091 0.0680 0.0699 Uiso calc R 1.0 4
H H19 0.2523 0.2392 0.2097 0.0427 Uiso calc R 1.0 4
H H20 0.221(6) -0.001(4) 0.1592(14) 0.134(14) Uiso d . 1.0 4
H H21 0.083(5) 0.251(5) 0.1152(14) 0.134(14) Uiso d . 1.0 4
H H23 0.0529 -0.1577 0.1157 0.0629 Uiso calc R 1.0 4
H H24 -0.1145 -0.3064 0.0647 0.0747 Uiso calc R 1.0 4
H H25 -0.2949 -0.1956 0.0070 0.0773 Uiso calc R 1.0 4
H H26 -0.3102 0.0670 0.0011 0.0701 Uiso calc R 1.0 4

loop_
_atom_site_aniso_label
_atom_site_aniso_U_11
_atom_site_aniso_U_22
_atom_site_aniso_U_33
_atom_site_aniso_U_12
_atom_site_aniso_U_13
_atom_site_aniso_U_23
O1 0.0567(10) 0.0544(9) 0.0427(8) 0.0037(7) 0.0023(7) -0.0073(7)
O2 0.0823(13) 0.0447(8) 0.0421(8) 0.0114(8) -0.0029(8) -0.0048(7)
O3 0.0658(11) 0.0523(9) 0.0403(8) 0.0022(8) -0.0093(7) -0.0046(7)
O4 0.0779(13) 0.0533(10) 0.0561(10) 0.0166(8) 0.0095(9) -0.0027(8)
O5 0.1043(18) 0.0674(12) 0.1119(17) 0.0224(11) -0.0542(14) -0.0214(12)
O6 0.1102(18) 0.1062(16) 0.0808(13) 0.0340(14) -0.0112(13) 0.0364(12)
N28 0.0511(13) 0.0701(13) 0.0699(13) 0.0104(10) -0.0181(10) 0.0060(11)
C7 0.0336(11) 0.0372(10) 0.0425(11) -0.0030(8) -0.0069(9) 0.0000(8)
C8 0.0402(12) 0.0375(10) 0.0581(13) -0.0008(9) -0.0023(10) 0.0005(10)
C9 0.0483(15) 0.0515(13) 0.0900(18) 0.0082(11) -0.0104(13) 0.0025(13)
C10 0.0639(18) 0.0549(14) 0.0867(18) 0.0059(12) -0.0259(14) 0.0135(13)
C11 0.0783(19) 0.0516(13) 0.0629(15) -0.0011(12) -0.0363(14) 0.0062(11)
C12 0.0450(13) 0.0394(11) 0.0490(12) -0.0074(9) -0.0129(10) 0.0012(9)
C13 0.0407(12) 0.0432(11) 0.0435(11) 0.0072(9) -0.0064(9) -0.0015(9)
C14 0.0628(16) 0.0409(11) 0.0612(14) 0.0018(10) -0.0029(12) 0.0036(10)
C15 0.0778(19) 0.0517(13) 0.0602(14) 0.0097(12) -0.0019(13) 0.0142(11)
C16 0.0691(17) 0.0585(14) 0.0473(12) 0.0079(12) 0.0064(11) 0.0138(11)
C17 0.0387(12) 0.0479(11) 0.0422(11) 0.0014(9) -0.0057(9) 0.0026(9)
C18 0.0312(11) 0.0406(10) 0.0365(10) 0.0015(8) -0.0053(8) 0.0014(8)
C19 0.0315(11) 0.0392(10) 0.0360(9) 0.0003(8) -0.0034(8) -0.0012(8)
C20 0.0363(12) 0.0446(11) 0.0474(11) -0.0035(9) -0.0084(9) 0.0029(10)
C21 0.0515(16) 0.0474(13) 0.0852(18) 0.0090(11) -0.0331(13) -0.0134(12)
C22 0.0351(12) 0.0516(12) 0.0468(11) 0.0007(9) -0.0072(9) -0.0051(10)
C23 0.0493(14) 0.0511(12) 0.0564(13) 0.0025(10) -0.0149(11) -0.0054(10)
C24 0.0629(17) 0.0584(14) 0.0655(15) -0.0078(12) -0.0021(12) -0.0161(12)
C25 0.0573(17) 0.0815(18) 0.0543(14) -0.0151(13) -0.0092(12) -0.0254(13)
C26 0.0436(14) 0.0909(18) 0.0406(12) -0.0009(12) -0.0105(10) -0.0045(12)
C27 0.0378(12) 0.0574(13) 0.0424(11) 0.0030(9) -0.0059(9) -0.0007(10)

loop_
_atom_type_symbol
_atom_type_description
_atom_type_scat_dispersion_real
_atom_type_scat_dispersion_imag
_atom_type_scat_source
C C 0.0033 0.0016
;
International Tables for Crystallography
(1992, Vol. C, Tables 4.2.6.8 and 6.1.1.4)
;
H H 0.0000 0.0000
;
International Tables for Crystallography
(1992, Vol. C, Table 6.1.1.4)
;
N N 0.0061 0.0033
;
International Tables for Crystallography
(1992, Vol. C, Tables 4.2.6.8 and 6.1.1.4)
;
O O 0.0106 0.0060
;
International Tables for Crystallography
(1992, Vol. C, Tables 4.2.6.8 and 6.1.1.4)
;

loop_
_geom_angle_atom_site_label_1
_geom_angle_atom_site_label_2
_geom_angle_atom_site_label_3
_geom_angle
_geom_angle_publ_flag
O5 N28 O6 122.7(3) no
O5 N28 C27 118.7(2) no
O6 N28 C27 118.5(2) no
C8 C7 C12 118.27(18) no
C8 C7 C19 123.45(17) no
C12 C7 C19 118.18(17) no
O4 C8 C7 124.04(19) no
O4 C8 C9 114.01(19) no
C7 C8 C9 121.9(2) no
C8 C9 C10 111.2(2) no
C9 C10 C11 110.6(2) no
C10 C11 C12 114.0(2) no
O3 C12 C7 121.82(18) no
O3 C12 C11 117.23(19) no
C7 C12 C11 120.94(18) no
O2 C13 C14 114.00(17) no
O2 C13 C18 123.87(18) no
C14 C13 C18 122.12(19) no
C13 C14 C15 112.29(19) no
C14 C15 C16 110.4(2) no
C15 C16 C17 113.3(2) no
O1 C17 C16 116.59(19) no
O1 C17 C18 122.50(18) no
C16 C17 C18 120.91(18) no
C13 C18 C17 117.93(18) no
C13 C18 C19 120.13(17) no
C17 C18 C19 121.81(16) no
C7 C19 C18 115.44(16) no
C7 C19 C20 112.70(15) no
C18 C19 C20 113.87(16) no
C19 C20 C21 126.5(2) no
C20 C21 C22 128.7(2) no
C21 C22 C23 121.05(19) no
C21 C22 C27 123.57(19) no
C23 C22 C27 115.21(19) no
C22 C23 C24 121.7(2) no
C23 C24 C25 120.6(3) no
C24 C25 C26 119.7(3) no
C25 C26 C27 119.3(3) no
N28 C27 C22 120.16(19) no
N28 C27 C26 116.5(2) no
C22 C27 C26 123.3(2) no
C13 O2 H2 109.476 no
C8 O4 H4 109.473 no
C8 C9 H9A 109.394 no
C8 C9 H9B 109.396 no
C10 C9 H9A 109.398 no
C10 C9 H9B 109.398 no
H9A C9 H9B 108.010 no
C9 C10 H10A 109.530 no
C9 C10 H10B 109.527 no
C11 C10 H10A 109.524 no
C11 C10 H10B 109.522 no
H10A C10 H10B 108.089 no
C10 C11 H11A 108.754 no
C10 C11 H11B 108.754 no
C12 C11 H11A 108.752 no
C12 C11 H11B 108.748 no
H11A C11 H11B 107.664 no
C13 C14 H14A 109.140 no
C13 C14 H14B 109.137 no
C15 C14 H14A 109.150 no
C15 C14 H14B 109.159 no
H14A C14 H14B 107.867 no
C14 C15 H15A 109.576 no
C14 C15 H15B 109.565 no
C16 C15 H15A 109.587 no
C16 C15 H15B 109.585 no
H15A C15 H15B 108.120 no
C15 C16 H16A 108.917 no
C15 C16 H16B 108.926 no
C17 C16 H16A 108.930 no
C17 C16 H16B 108.927 no
H16A C16 H16B 107.735 no
C7 C19 H19 104.427 no
C18 C19 H19 104.434 no
C20 C19 H19 104.428 no
C19 C20 H20 111(3) no
C21 C20 H20 122(3) no
C20 C21 H21 116(3) no
C22 C21 H21 115(3) no
C22 C23 H23 119.134 no
C24 C23 H23 119.136 no
C23 C24 H24 119.669 no
C25 C24 H24 119.681 no
C24 C25 H25 120.135 no
C26 C25 H25 120.133 no
C25 C26 H26 120.338 no
C27 C26 H26 120.342 no

loop_
_geom_bond_atom_site_label_1
_geom_bond_atom_site_label_2
_geom_bond_distance
_geom_bond_publ_flag
O1 C17 1.269(3) no
O2 C13 1.308(3) no
O3 C12 1.270(3) no
O4 C8 1.299(3) no
O5 N28 1.224(3) no
O6 N28 1.210(3) no
N28 C27 1.476(3) no
C7 C8 1.377(3) no
C7 C12 1.427(3) no
C7 C19 1.520(3) no
C8 C9 1.495(4) no
C9 C10 1.507(4) no
C10 C11 1.512(4) no
C11 C12 1.500(4) no
C13 C14 1.499(3) no
C13 C18 1.379(3) no
C14 C15 1.488(4) no
C15 C16 1.511(4) no
C16 C17 1.509(3) no
C17 C18 1.415(3) no
C18 C19 1.527(3) no
C19 C20 1.519(3) no
C20 C21 1.273(4) no
C21 C22 1.468(4) no
C22 C23 1.400(3) no
C22 C27 1.393(3) no
C23 C24 1.380(4) no
C24 C25 1.371(4) no
C25 C26 1.363(4) no
C26 C27 1.381(4) no
O2 H2 0.820 no
O4 H4 0.820 no
C9 H9A 0.970 no
C9 H9B 0.970 no
C10 H10A 0.970 no
C10 H10B 0.970 no
C11 H11A 0.970 no
C11 H11B 0.970 no
C14 H14A 0.970 no
C14 H14B 0.970 no
C15 H15A 0.970 no
C15 H15B 0.970 no
C16 H16A 0.970 no
C16 H16B 0.970 no
C19 H19 0.980 no
C20 H20 0.91(4) no
C21 H21 0.96(4) no
C23 H23 0.930 no
C24 H24 0.930 no
C25 H25 0.930 no
C26 H26 0.930 no

loop_
_geom_contact_atom_site_label_1
_geom_contact_atom_site_label_2
_geom_contact_distance
_geom_contact_site_symmetry_2
_geom_contact_publ_flag
O1 O4 2.579(2) . no
O1 C7 3.519(3) . no
O1 C8 3.368(3) . no
O1 C13 3.555(3) . no
O1 C19 2.924(3) . no
O1 C20 2.962(3) . no
O1 C21 3.247(3) . no
O2 O3 2.627(2) . no
O2 C7 3.462(3) . no
O2 C12 3.367(3) . no
O2 C19 2.889(3) . no
O3 C8 3.563(3) . no
O3 C13 3.439(3) . no
O3 C18 3.553(3) . no
O3 C19 2.841(3) . no
O4 C10 3.587(3) . no
O4 C17 3.342(3) . no
O4 C18 3.462(3) . no
O4 C19 2.949(3) . no
O4 C20 3.060(3) . no
O5 C21 2.816(4) . no
O5 C22 2.860(3) . no
O5 C26 3.456(4) . no
O6 C22 3.510(3) . no
O6 C26 2.757(4) . no
N28 C21 2.952(4) . no
C7 C10 2.860(4) . no
C7 C13 3.369(3) . no
C7 C17 3.443(3) . no
C8 C11 2.875(4) . no
C8 C18 3.349(3) . no
C8 C20 3.102(3) . no
C9 C12 2.847(4) . no
C12 C18 3.472(3) . no
C13 C16 2.860(4) . no
C14 C17 2.849(3) . no
C15 C18 2.854(3) . no
C17 C20 3.047(3) . no
C17 C21 3.266(4) . no
C18 C21 3.032(3) . no
C20 C23 2.992(3) . no
C22 C25 2.815(4) . no
C23 C26 2.751(4) . no
C24 C27 2.720(4) . no
O1 O5 3.335(3) 1_655 no
O1 O6 3.467(3) 1_655 no
O1 N28 3.191(3) 1_655 no
O1 C25 3.438(3) 3_555 no
O1 C26 3.353(3) 1_655 no
O1 C27 3.449(3) 1_655 no
O2 O3 3.256(3) 2_555 no
O2 C7 3.321(3) 2_555 no
O2 C12 3.159(3) 2_555 no
O2 C19 3.346(3) 2_555 no
O2 C20 3.345(3) 2_555 no
O3 O2 3.256(3) 2_545 no
O3 C9 3.466(3) 2_655 no
O3 C13 3.522(3) 2_545 no
O3 C14 3.368(3) 2_545 no
O3 C23 3.510(3) 2_555 no
O4 C14 3.417(3) 1_545 no
O4 C22 3.541(3) 1_655 no
O4 C25 3.478(3) 1_655 no
O4 C26 3.331(3) 1_655 no
O4 C27 3.325(3) 1_655 no
O5 O1 3.335(3) 1_455 no
O5 C11 3.430(4) 2_555 no
O5 C16 3.452(4) 1_455 no
O5 C17 3.392(4) 1_455 no
O6 O1 3.467(3) 1_455 no
O6 C15 3.223(4) 3_565 no
O6 C16 3.597(4) 1_455 no
O6 C16 3.343(4) 3_565 no
O6 C24 3.442(4) 3_555 no
N28 O1 3.191(3) 1_455 no
C7 O2 3.321(3) 2_545 no
C9 O3 3.466(3) 2_645 no
C11 O5 3.430(4) 2_545 no
C12 O2 3.159(3) 2_545 no
C13 O3 3.522(3) 2_555 no
C14 O3 3.368(3) 2_555 no
C14 O4 3.417(3) 1_565 no
C15 O6 3.223(4) 3_565 no
C16 O5 3.452(4) 1_655 no
C16 O6 3.597(4) 1_655 no
C16 O6 3.343(4) 3_565 no
C17 O5 3.392(4) 1_655 no
C19 O2 3.346(3) 2_545 no
C20 O2 3.345(3) 2_545 no
C22 O4 3.541(3) 1_455 no
C23 O3 3.510(3) 2_545 no
C24 O6 3.442(4) 3_555 no
C25 O1 3.438(3) 3_555 no
C25 O4 3.478(3) 1_455 no
C26 O1 3.353(3) 1_455 no
C26 O4 3.331(3) 1_455 no
C27 O1 3.449(3) 1_455 no
C27 O4 3.325(3) 1_455 no
O1 H4 1.7797 . no
O1 H16A 2.5328 . no
O1 H16B 2.6764 . no
O1 H20 3.45(4) . no
O1 H21 3.20(4) . no
O2 H14A 2.4515 . no
O2 H14B 2.7342 . no
O2 H19 2.5059 . no
O3 H2 1.8284 . no
O3 H11A 2.5527 . no
O3 H11B 2.6512 . no
O3 H19 2.3833 . no
O4 H9A 2.7765 . no
O4 H9B 2.4191 . no
O4 H20 2.86(5) . no
O5 H21 2.21(4) . no
O6 H21 3.59(4) . no
O6 H26 2.4996 . no
N28 H21 2.57(4) . no
N28 H26 2.5635 . no
C7 H2 2.8310 . no
C7 H4 2.3932 . no
C7 H9A 2.9491 . no
C7 H9B 3.2507 . no
C7 H10A 3.0455 . no
C7 H11A 3.2052 . no
C7 H11B 3.1136 . no
C7 H20 2.51(4) . no
C8 H10A 2.7220 . no
C8 H10B 3.3077 . no
C8 H11B 3.3598 . no
C8 H19 3.2735 . no
C8 H20 2.86(5) . no
C9 H4 3.0330 . no
C9 H11A 3.2983 . no
C9 H11B 2.7984 . no
C11 H9A 2.7222 . no
C11 H9B 3.3157 . no
C12 H2 2.5899 . no
C12 H9A 3.1361 . no
C12 H10A 2.8535 . no
C12 H10B 3.3335 . no
C12 H19 2.4772 . no
C13 H15A 3.3079 . no
C13 H15B 2.7399 . no
C13 H16B 3.2943 . no
C13 H19 2.5268 . no
C14 H2 3.0552 . no
C14 H16A 3.2842 . no
C14 H16B 2.7552 . no
C16 H14A 3.2958 . no
C16 H14B 2.7130 . no
C17 H4 2.5654 . no
C17 H14B 3.1843 . no
C17 H15A 3.3387 . no
C17 H15B 2.8219 . no
C17 H19 3.2829 . no
C17 H21 2.91(4) . no
C18 H2 2.3882 . no
C18 H4 2.8343 . no
C18 H14A 3.2352 . no
C18 H14B 2.9946 . no
C18 H15B 3.0226 . no
C18 H16A 3.2228 . no
C18 H16B 3.0842 . no
C18 H20 3.28(4) . no
C18 H21 2.70(4) . no
C19 H2 2.4632 . no
C19 H4 2.5495 . no
C19 H21 2.63(4) . no
C20 H4 2.6397 . no
C20 H23 2.7218 . no
C21 H4 3.5068 . no
C21 H19 2.7814 . no
C21 H23 2.6486 . no
C22 H20 2.70(4) . no
C22 H24 3.2604 . no
C22 H26 3.2731 . no
C23 H20 2.76(4) . no
C23 H21 3.32(4) . no
C23 H25 3.2288 . no
C24 H26 3.2078 . no
C25 H23 3.2212 . no
C26 H24 3.2027 . no
C27 H21 2.66(4) . no
C27 H23 3.2058 . no
C27 H25 3.2123 . no
H2 H14A 3.2518 . no
H2 H14B 3.3843 . no
H2 H19 2.0038 . no
H4 H9A 3.3788 . no
H4 H9B 3.2183 . no
H4 H19 3.5186 . no
H4 H20 2.6720 . no
H9A H10A 2.8225 . no
H9A H10B 2.3061 . no
H9A H11B 2.6954 . no
H9B H10A 2.3074 . no
H9B H10B 2.3641 . no
H10A H11A 2.2564 . no
H10A H11B 2.8078 . no
H10B H11A 2.4148 . no
H10B H11B 2.2502 . no
H14A H15A 2.3527 . no
H14A H15B 2.2789 . no
H14B H15A 2.2751 . no
H14B H15B 2.8045 . no
H14B H16B 2.6552 . no
H15A H16A 2.3988 . no
H15A H16B 2.2686 . no
H15B H16A 2.2743 . no
H15B H16B 2.8148 . no
H15B H21 3.5649 . no
H19 H20 2.4879 . no
H19 H21 2.8185 . no
H20 H21 2.72(6) . no
H20 H23 2.2321 . no
H21 H23 3.5786 . no
H23 H24 2.2928 . no
H24 H25 2.2988 . no
H25 H26 2.3001 . no
O1 H25 2.6218 3_555 no
O1 H26 3.1092 1_655 no
O1 H26 3.4836 3_555 no
O2 H9A 3.0144 2_655 no
O2 H10A 3.2557 1_565 no
O2 H10B 3.4565 2_655 no
O2 H11A 3.5398 2_555 no
O2 H19 2.8468 2_555 no
O2 H20 3.03(4) 2_555 no
O3 H9A 3.0932 2_655 no
O3 H9B 3.0427 2_655 no
O3 H10B 3.4297 2_655 no
O3 H14A 2.5908 2_545 no
O3 H15B 3.5910 2_545 no
O3 H20 2.87(4) 2_555 no
O3 H23 2.7324 2_555 no
O4 H14A 3.1070 1_545 no
O4 H14B 3.0395 1_545 no
O4 H15A 3.0330 1_545 no
O5 H10B 3.3645 2_555 no
O5 H11A 2.7557 2_555 no
O5 H11B 3.4070 2_555 no
O5 H16B 2.7012 1_455 no
O5 H24 3.0638 1_565 no
O6 H15A 3.0095 3_565 no
O6 H15B 2.8817 3_565 no
O6 H16A 2.6382 3_565 no
O6 H16B 2.8973 1_455 no
O6 H24 3.5097 1_565 no
O6 H24 3.2529 3_555 no
N28 H16B 3.0259 1_455 no
C7 H2 3.5002 2_545 no
C7 H10B 3.1650 2_655 no
C8 H10B 3.3457 2_655 no
C8 H14A 3.1288 1_545 no
C8 H14B 3.2486 1_545 no
C9 H11B 3.1575 2_645 no
C9 H14A 3.4471 1_545 no
C9 H14B 3.0638 1_545 no
C10 H9A 3.5614 2_645 no
C10 H11B 3.4871 2_645 no
C10 H14B 3.5913 1_545 no
C10 H19 3.5334 2_545 no
C11 H9B 3.0754 2_655 no
C11 H14B 3.4199 2_645 no
C12 H2 3.5325 2_545 no
C12 H9A 3.5861 2_655 no
C12 H9B 3.1492 2_655 no
C12 H10B 3.1173 2_655 no
C12 H14A 3.4067 2_545 no
C13 H10B 3.4141 2_655 no
C13 H11A 3.3914 2_555 no
C13 H11B 3.5415 2_655 no
C14 H9B 3.1573 1_565 no
C14 H10A 3.4394 1_565 no
C14 H11B 3.3315 2_655 no
C14 H20 3.60(4) 1_565 no
C15 H23 3.2135 1_565 no
C16 H16A 3.2693 3_665 no
C16 H25 3.5326 3_555 no
C17 H25 3.3230 3_555 no
C18 H10B 3.5206 2_655 no
C19 H10A 3.5190 2_555 no
C20 H2 3.3300 2_545 no
C21 H11A 3.5807 2_555 no
C22 H9A 3.5700 1_455 no
C23 H9B 3.4100 1_455 no
C23 H15B 3.1937 1_545 no
C24 H15B 3.4815 1_545 no
C25 H15A 3.5163 1_445 no
C26 H4 3.2613 1_455 no
C27 H4 3.2928 1_455 no
H2 C7 3.5002 2_555 no
H2 C12 3.5325 2_555 no
H2 C20 3.3300 2_555 no
H2 H9A 2.9166 2_655 no
H2 H10A 3.5826 2_555 no
H2 H10B 3.2636 2_655 no
H2 H14A 3.4703 2_545 no
H2 H19 3.3010 2_555 no
H2 H20 2.8135 2_555 no
H4 C26 3.2613 1_655 no
H4 C27 3.2928 1_655 no
H4 H14A 3.5776 1_545 no
H4 H15A 3.2979 1_545 no
H4 H26 3.4624 1_655 no
H9A O2 3.0144 2_645 no
H9A O3 3.0932 2_645 no
H9A C10 3.5614 2_655 no
H9A C12 3.5861 2_645 no
H9A C22 3.5700 1_655 no
H9A H2 2.9166 2_645 no
H9A H10A 3.1552 2_655 no
H9A H10B 3.0761 2_655 no
H9A H11B 3.5519 2_645 no
H9A H23 3.5489 1_655 no
H9B O3 3.0427 2_645 no
H9B C11 3.0754 2_645 no
H9B C12 3.1492 2_645 no
H9B C14 3.1573 1_545 no
H9B C23 3.4100 1_655 no
H9B H11A 3.5713 2_645 no
H9B H11B 2.2934 2_645 no
H9B H14A 3.1297 1_545 no
H9B H14B 2.3497 1_545 no
H9B H23 3.3834 1_655 no
H10A O2 3.2557 1_545 no
H10A C14 3.4394 1_545 no
H10A C19 3.5190 2_545 no
H10A H2 3.5826 2_545 no
H10A H9A 3.1552 2_645 no
H10A H11B 3.4095 2_645 no
H10A H14A 2.9857 1_545 no
H10A H14B 3.1345 1_545 no
H10A H19 2.6664 2_545 no
H10A H21 3.4421 2_545 no
H10B O2 3.4565 2_645 no
H10B O3 3.4297 2_645 no
H10B O5 3.3645 2_545 no
H10B C7 3.1650 2_645 no
H10B C8 3.3457 2_645 no
H10B C12 3.1173 2_645 no
H10B C13 3.4141 2_645 no
H10B C18 3.5206 2_645 no
H10B H2 3.2636 2_645 no
H10B H9A 3.0761 2_645 no
H10B H11B 3.2578 2_645 no
H11A O2 3.5398 2_545 no
H11A O5 2.7557 2_545 no
H11A C13 3.3914 2_545 no
H11A C21 3.5807 2_545 no
H11A H9B 3.5713 2_655 no
H11A H15B 3.3195 2_545 no
H11A H19 3.3316 2_545 no
H11A H21 2.8645 2_545 no
H11A H23 3.4653 2_555 no
H11A H24 3.4561 2_555 no
H11B O5 3.4070 2_545 no
H11B C9 3.1575 2_655 no
H11B C10 3.4871 2_655 no
H11B C13 3.5415 2_645 no
H11B C14 3.3315 2_645 no
H11B H9A 3.5519 2_655 no
H11B H9B 2.2934 2_655 no
H11B H10A 3.4095 2_655 no
H11B H10B 3.2578 2_655 no
H11B H14B 2.4774 2_645 no
H14A O3 2.5908 2_555 no
H14A O4 3.1070 1_565 no
H14A C8 3.1288 1_565 no
H14A C9 3.4471 1_565 no
H14A C12 3.4067 2_555 no
H14A H2 3.4703 2_555 no
H14A H4 3.5776 1_565 no
H14A H9B 3.1297 1_565 no
H14A H10A 2.9857 1_565 no
H14A H19 3.2957 2_555 no
H14A H20 2.7563 1_565 no
H14A H23 3.0853 1_565 no
H14B O4 3.0395 1_565 no
H14B C8 3.2486 1_565 no
H14B C9 3.0638 1_565 no
H14B C10 3.5913 1_565 no
H14B C11 3.4199 2_655 no
H14B H9B 2.3497 1_565 no
H14B H10A 3.1345 1_565 no
H14B H11B 2.4774 2_655 no
H15A O4 3.0330 1_565 no
H15A O6 3.0095 3_565 no
H15A C25 3.5163 1_665 no
H15A H4 3.2979 1_565 no
H15A H20 3.5105 1_565 no
H15A H23 3.1925 1_565 no
H15A H25 3.2146 1_665 no
H15A H26 2.9669 3_565 no
H15B O3 3.5910 2_555 no
H15B O6 2.8817 3_565 no
H15B C23 3.1937 1_565 no
H15B C24 3.4815 1_565 no
H15B H11A 3.3195 2_555 no
H15B H23 2.5472 1_565 no
H15B H24 3.1222 1_565 no
H16A O6 2.6382 3_565 no
H16A C16 3.2693 3_665 no
H16A H16A 2.7561 3_665 no
H16A H16B 2.8642 3_665 no
H16A H25 2.8676 3_555 no
H16B O5 2.7012 1_655 no
H16B O6 2.8973 1_655 no
H16B N28 3.0259 1_655 no
H16B H16A 2.8642 3_665 no
H16B H24 3.0668 1_665 no
H16B H25 3.2534 1_665 no
H19 O2 2.8468 2_545 no
H19 C10 3.5334 2_555 no
H19 H2 3.3010 2_545 no
H19 H10A 2.6664 2_555 no
H19 H11A 3.3316 2_555 no
H19 H14A 3.2957 2_545 no
H20 O2 3.03(4) 2_545 no
H20 O3 2.87(4) 2_545 no
H20 C14 3.60(4) 1_545 no
H20 H2 2.8135 2_545 no
H20 H14A 2.7563 1_545 no
H20 H15A 3.5105 1_545 no
H21 H10A 3.4421 2_555 no
H21 H11A 2.8645 2_555 no
H23 O3 2.7324 2_545 no
H23 C15 3.2135 1_545 no
H23 H9A 3.5489 1_455 no
H23 H9B 3.3834 1_455 no
H23 H11A 3.4653 2_545 no
H23 H14A 3.0853 1_545 no
H23 H15A 3.1925 1_545 no
H23 H15B 2.5472 1_545 no
H24 O5 3.0638 1_545 no
H24 O6 3.5097 1_545 no
H24 O6 3.2529 3_555 no
H24 H11A 3.4561 2_545 no
H24 H15B 3.1222 1_545 no
H24 H16B 3.0668 1_445 no
H25 O1 2.6218 3_555 no
H25 C16 3.5326 3_555 no
H25 C17 3.3230 3_555 no
H25 H15A 3.2146 1_445 no
H25 H16A 2.8676 3_555 no
H25 H16B 3.2534 1_445 no
H25 H26 3.3855 3_455 no
H26 O1 3.1092 1_455 no
H26 O1 3.4836 3_555 no
H26 H4 3.4624 1_455 no
H26 H15A 2.9669 3_565 no
H26 H25 3.3855 3_455 no
H26 H26 3.2819 3_455 no

loop_
_geom_hbond_atom_site_label_D
_geom_hbond_atom_site_label_H
_geom_hbond_atom_site_label_A
_geom_hbond_distance_DH
_geom_hbond_distance_HA
_geom_hbond_distance_DA
_geom_hbond_angle_DHA
_geom_hbond_publ_flag
O2 H2 O3 0.820 1.828 2.627(2) 164.2 yes
O4 H4 O1 0.820 1.780 2.579(2) 164.5 yes

loop_
_geom_torsion_atom_site_label_1
_geom_torsion_atom_site_label_2
_geom_torsion_atom_site_label_3
_geom_torsion_atom_site_label_4
_geom_torsion
_geom_torsion_publ_flag
O5 N28 C27 C22 -37.3(3) no
O5 N28 C27 C26 141.7(2) no
O6 N28 C27 C22 147.3(2) no
O6 N28 C27 C26 -33.7(3) no
C8 C7 C12 O3 162.73(18) no
C8 C7 C12 C11 -16.9(3) no
C12 C7 C8 O4 -173.91(17) no
C12 C7 C8 C9 5.3(3) no
C8 C7 C19 C18 -78.8(3) no
C8 C7 C19 C20 54.4(3) no
C19 C7 C8 O4 2.3(3) no
C19 C7 C8 C9 -178.46(15) no
C12 C7 C19 C18 97.47(19) no
C12 C7 C19 C20 -129.31(17) no
C19 C7 C12 O3 -13.7(3) no
C19 C7 C12 C11 166.64(15) no
O4 C8 C9 C10 -150.09(17) no
C7 C8 C9 C10 30.6(3) no
C8 C9 C10 C11 -53.8(3) no
C9 C10 C11 C12 43.6(3) no
C10 C11 C12 O3 171.66(19) no
C10 C11 C12 C7 -8.7(3) no
O2 C13 C14 C15 -156.97(18) no
O2 C13 C18 C17 -167.73(18) no
O2 C13 C18 C19 8.3(3) no
C14 C13 C18 C17 11.0(3) no
C14 C13 C18 C19 -172.96(18) no
C18 C13 C14 C15 24.2(3) no
C13 C14 C15 C16 -52.0(3) no
C14 C15 C16 C17 47.0(3) no
C15 C16 C17 O1 167.85(19) no
C15 C16 C17 C18 -13.3(3) no
O1 C17 C18 C13 162.33(17) no
O1 C17 C18 C19 -13.6(3) no
C16 C17 C18 C13 -16.5(3) no
C16 C17 C18 C19 167.59(18) no
C13 C18 C19 C7 -86.4(2) no
C13 C18 C19 C20 140.88(17) no
C17 C18 C19 C7 89.4(2) no
C17 C18 C19 C20 -43.3(3) no
C7 C19 C20 C21 -174.18(18) no
C18 C19 C20 C21 -40.2(3) no
C19 C20 C21 C22 -178.03(19) no
C20 C21 C22 C23 1.3(4) no
C20 C21 C22 C27 -173.7(3) no
C21 C22 C23 C24 -174.94(19) no
C21 C22 C27 N28 -7.7(3) no
C21 C22 C27 C26 173.38(18) no
C23 C22 C27 N28 177.06(17) no
C23 C22 C27 C26 -1.9(3) no
C27 C22 C23 C24 0.4(3) no
C22 C23 C24 C25 0.7(4) no
C23 C24 C25 C26 -0.5(4) no
C24 C25 C26 C27 -0.8(4) no
C25 C26 C27 N28 -176.85(19) no
C25 C26 C27 C22 2.1(4) no
